data_4036484
loop_
_publ_author_name
'Ishii, Akihiko'
'Makishima, Yukihiro'
'Nakata, Norio'

_publ_section_title
;
 Red and Near-Infrared Photoluminescence of D-\p-A-Type Compounds Based on
 a 1,4-Diaryl-1-thio-1,3-butadiene Conjugated System in a Dibenzobarrelene
 Skeleton.
;
_journal_issue 22
_journal_name_full 'The Journal of organic chemistry'
_journal_page_first 11598
_journal_page_last 11604
_journal_paper_doi 10.1021/acs.joc.5b02189
_journal_volume 80
_journal_year 2015
_chemical_formula_moiety 'C36 H25 N3 S'
_chemical_formula_sum 'C36 H25 N3 S'
_chemical_formula_weight 531.65
_space_group_IT_number 2
_space_group_name_Hall '-P 1'
_space_group_name_H-M_alt 'P -1'
_symmetry_cell_setting triclinic
_symmetry_Int_Tables_number 2
_symmetry_space_group_name_Hall '-P 1'
_symmetry_space_group_name_H-M 'P -1'
_atom_sites_solution_hydrogens geom
_atom_sites_solution_primary direct
_atom_sites_solution_secondary difmap
_audit_creation_method SHELXL-97
_cell_angle_alpha 103.380(3)
_cell_angle_beta 99.020(3)
_cell_angle_gamma 94.318(3)
_cell_formula_units_Z 2
_cell_length_a 8.792(2)
_cell_length_b 11.707(3)
_cell_length_c 13.616(4)
_cell_measurement_temperature 100(2)
_cell_volume 1337.5(6)
_computing_cell_refinement 'Bruker SAINT'
_computing_data_collection 'Bruker APEX-II'
_computing_data_reduction 'Bruker SAINT'
_computing_molecular_graphics 'Yadokari-XG 2009 (Wakita, Nemoto et al., 2009)'
_computing_publication_material 'Yadokari-XG 2009 (Wakita, Nemoto et al., 2009)'
_computing_structure_refinement 'SHELXL-97 (Sheldrick, 1997)'
_computing_structure_solution 'SHELXS-97 (Sheldrick, 1990)'
_diffrn_ambient_temperature 100(2)
_diffrn_detector_area_resol_mean 8.333
_diffrn_measured_fraction_theta_full 0.960
_diffrn_measured_fraction_theta_max 0.960
_diffrn_measurement_device_type 'Bruker APEX-II CCD'
_diffrn_measurement_method 'phi and omega scans'
_diffrn_radiation_monochromator 'Bruker Helios multilayered confocal mirror'
_diffrn_radiation_source 'Bruker TXS fine-focus rotating anode'
_diffrn_radiation_type MoK\a
_diffrn_radiation_wavelength 0.71073
_diffrn_reflns_av_R_equivalents 0.0693
_diffrn_reflns_av_sigmaI/netI 0.0555
_diffrn_reflns_limit_h_max 9
_diffrn_reflns_limit_h_min -10
_diffrn_reflns_limit_k_max 14
_diffrn_reflns_limit_k_min -13
_diffrn_reflns_limit_l_max 9
_diffrn_reflns_limit_l_min -16
_diffrn_reflns_number 6408
_diffrn_reflns_theta_full 25.50
_diffrn_reflns_theta_max 25.50
_diffrn_reflns_theta_min 1.56
_exptl_absorpt_coefficient_mu 0.153
_exptl_absorpt_correction_T_max 0.9909
_exptl_absorpt_correction_T_min 0.9775
_exptl_absorpt_correction_type numerical
_exptl_absorpt_process_details 'SADABS (Sheldrick, 1997)'
_exptl_crystal_colour black
_exptl_crystal_density_diffrn 1.320
_exptl_crystal_density_meas ?
_exptl_crystal_density_method 'not measured'
_exptl_crystal_description plate
_exptl_crystal_F_000 556
_exptl_crystal_size_max 0.15
_exptl_crystal_size_mid 0.11
_exptl_crystal_size_min 0.06
_refine_diff_density_max 0.905
_refine_diff_density_min -0.414
_refine_diff_density_rms 0.077
_refine_ls_extinction_method none
_refine_ls_goodness_of_fit_ref 1.055
_refine_ls_hydrogen_treatment constr
_refine_ls_matrix_type full
_refine_ls_number_parameters 363
_refine_ls_number_reflns 4779
_refine_ls_number_restraints 0
_refine_ls_restrained_S_all 1.055
_refine_ls_R_factor_all 0.0720
_refine_ls_R_factor_gt 0.0624
_refine_ls_shift/su_max 0.000
_refine_ls_shift/su_mean 0.000
_refine_ls_structure_factor_coef Fsqd
_refine_ls_weighting_details 'calc w=1/[\s^2^(Fo^2^)+(0.0834P)^2^+1.8746P] where P=(Fo^2^+2Fc^2^)/3'
_refine_ls_weighting_scheme calc
_refine_ls_wR_factor_gt 0.1665
_refine_ls_wR_factor_ref 0.1722
_reflns_number_gt 4006
_reflns_number_total 4779
_reflns_threshold_expression >2sigma(I)
_cod_data_source_file jo5b02189_si_008.cif
_cod_data_source_block naka110
_cod_depositor_comments
;
The following automatic conversions were performed:

data item '_exptl_crystal_density_meas' value 'not measured' was
changed to '?' -- the value is perceived as not measured.

Automatic conversion script
Id: cif_fix_values 6909 2019-04-08 15:41:33Z antanas 
;
_cod_original_cell_volume 1337.4(6)
_cod_database_code 4036484

loop_
_symmetry_equiv_pos_as_xyz
'x, y, z'
'-x, -y, -z'

loop_
_atom_site_label
_atom_site_type_symbol
_atom_site_fract_x
_atom_site_fract_y
_atom_site_fract_z
_atom_site_U_iso_or_equiv
_atom_site_adp_type
_atom_site_occupancy
_atom_site_symmetry_multiplicity
_atom_site_calc_flag
_atom_site_refinement_flags
S1 S 0.24140(8) 0.27141(6) 0.48718(5) 0.0181(2) Uani 1 1 d .
N3 N 0.5745(3) -0.4355(2) 0.1645(2) 0.0294(6) Uani 1 1 d .
C6 C 0.5221(3) 0.2830(2) 0.4124(2) 0.0173(6) Uani 1 1 d .
C4 C 0.3674(3) 0.0897(2) 0.3773(2) 0.0168(6) Uani 1 1 d .
C19 C 0.1405(3) 0.1149(3) 0.5940(2) 0.0176(6) Uani 1 1 d .
C8 C 0.7479(4) 0.4158(3) 0.5035(2) 0.0231(6) Uani 1 1 d .
H3 H 0.7976 0.4771 0.5609 0.028 Uiso 1 1 calc R
C1 C 0.3555(3) 0.2233(3) 0.3887(2) 0.0179(6) Uani 1 1 d .
C10 C 0.7597(3) 0.2764(3) 0.3442(2) 0.0217(6) Uani 1 1 d .
H5 H 0.8164 0.2443 0.2925 0.026 Uiso 1 1 calc R
C3 C 0.2924(3) 0.0491(2) 0.4516(2) 0.0171(6) Uani 1 1 d .
H1 H 0.2912 -0.0302 0.4577 0.021 Uiso 1 1 calc R
C9 C 0.8300(3) 0.3672(3) 0.4286(3) 0.0241(7) Uani 1 1 d .
H4 H 0.9359 0.3960 0.4346 0.029 Uiso 1 1 calc R
C29 C 0.4770(3) -0.0826(2) 0.2667(2) 0.0174(6) Uani 1 1 d .
C21 C -0.0140(4) 0.1945(3) 0.7219(2) 0.0246(7) Uani 1 1 d .
H12 H -0.0665 0.2576 0.7529 0.030 Uiso 1 1 calc R
C16 C 0.3288(3) 0.1946(3) 0.1067(2) 0.0214(6) Uani 1 1 d .
H9 H 0.3859 0.1599 0.0559 0.026 Uiso 1 1 calc R
C26 C -0.1465(3) 0.1502(3) 0.9109(2) 0.0221(6) Uani 1 1 d .
C31 C 0.4613(4) -0.2878(3) 0.2779(2) 0.0235(6) Uani 1 1 d .
H17 H 0.4261 -0.3459 0.3103 0.028 Uiso 1 1 calc R
C11 C 0.6063(3) 0.2337(2) 0.3369(2) 0.0184(6) Uani 1 1 d .
C18 C 0.5109(3) 0.1350(2) 0.2517(2) 0.0183(6) Uani 1 1 d .
H10 H 0.5718 0.1012 0.1979 0.022 Uiso 1 1 calc R
C23 C 0.0584(3) -0.0012(3) 0.7065(2) 0.0203(6) Uani 1 1 d .
H13 H 0.0548 -0.0734 0.7271 0.024 Uiso 1 1 calc R
C30 C 0.4322(4) -0.1729(3) 0.3119(2) 0.0229(6) Uani 1 1 d .
H16 H 0.3796 -0.1539 0.3684 0.027 Uiso 1 1 calc R
C17 C 0.3713(3) 0.1891(2) 0.2086(2) 0.0182(6) Uani 1 1 d .
C24 C 0.1359(3) 0.0095(3) 0.6272(2) 0.0189(6) Uani 1 1 d .
H14 H 0.1861 -0.0544 0.5952 0.023 Uiso 1 1 calc R
C34 C 0.5528(3) -0.1182(3) 0.1834(2) 0.0229(6) Uani 1 1 d .
H19 H 0.5845 -0.0608 0.1493 0.028 Uiso 1 1 calc R
C7 C 0.5919(3) 0.3749(3) 0.4948(2) 0.0204(6) Uani 1 1 d .
H2 H 0.5340 0.4099 0.5449 0.025 Uiso 1 1 calc R
C15 C 0.2011(4) 0.2520(3) 0.0812(2) 0.0257(7) Uani 1 1 d .
H8 H 0.1716 0.2575 0.0124 0.031 Uiso 1 1 calc R
C32 C 0.5417(3) -0.3216(3) 0.1963(2) 0.0214(6) Uani 1 1 d .
C5 C 0.4473(3) 0.0404(3) 0.3027(2) 0.0178(6) Uani 1 1 d .
C25 C -0.0871(3) 0.0727(3) 0.8418(2) 0.0209(6) Uani 1 1 d .
H15 H -0.0934 -0.0060 0.8496 0.025 Uiso 1 1 calc R
C12 C 0.2865(3) 0.2383(2) 0.2824(2) 0.0181(6) Uani 1 1 d .
C33 C 0.5834(4) -0.2335(3) 0.1489(2) 0.0257(7) Uani 1 1 d .
H18 H 0.6340 -0.2530 0.0915 0.031 Uiso 1 1 calc R
C13 C 0.1578(3) 0.2947(3) 0.2563(2) 0.0210(6) Uani 1 1 d .
H6 H 0.0992 0.3278 0.3066 0.025 Uiso 1 1 calc R
C14 C 0.1163(3) 0.3015(3) 0.1544(2) 0.0257(7) Uani 1 1 d .
H7 H 0.0293 0.3403 0.1354 0.031 Uiso 1 1 calc R
C28 C -0.2091(4) 0.1125(3) 0.9915(2) 0.0279(7) Uani 1 1 d .
C22 C -0.0149(3) 0.0914(3) 0.7569(2) 0.0186(6) Uani 1 1 d .
C20 C 0.0625(3) 0.2059(3) 0.6426(2) 0.0229(6) Uani 1 1 d .
H11 H 0.0623 0.2771 0.6206 0.028 Uiso 1 1 calc R
C2 C 0.2238(3) 0.1300(2) 0.5123(2) 0.0173(6) Uani 1 1 d .
C27 C -0.1472(4) 0.2744(3) 0.9164(2) 0.0271(7) Uani 1 1 d .
C36 C 0.6787(5) -0.4639(3) 0.0917(3) 0.0372(8) Uani 1 1 d .
H23 H 0.6401 -0.4388 0.0294 0.056 Uiso 1 1 calc R
H24 H 0.6839 -0.5494 0.0741 0.056 Uiso 1 1 calc R
H25 H 0.7825 -0.4226 0.1224 0.056 Uiso 1 1 calc R
C35 C 0.5456(4) -0.5203(3) 0.2242(3) 0.0337(8) Uani 1 1 d .
H20 H 0.6075 -0.4925 0.2934 0.051 Uiso 1 1 calc R
H21 H 0.5744 -0.5971 0.1908 0.051 Uiso 1 1 calc R
H22 H 0.4353 -0.5285 0.2287 0.051 Uiso 1 1 calc R
N1 N -0.1444(4) 0.3744(3) 0.9246(2) 0.0360(7) Uani 1 1 d .
N2 N -0.2565(4) 0.0848(3) 1.0580(2) 0.0393(7) Uani 1 1 d .

loop_
_atom_site_aniso_label
_atom_site_aniso_U_11
_atom_site_aniso_U_22
_atom_site_aniso_U_33
_atom_site_aniso_U_23
_atom_site_aniso_U_13
_atom_site_aniso_U_12
S1 0.0211(4) 0.0194(4) 0.0207(4) 0.0115(3) 0.0132(3) 0.0062(3)
N3 0.0431(16) 0.0230(14) 0.0326(15) 0.0151(12) 0.0223(13) 0.0124(12)
C6 0.0194(14) 0.0177(14) 0.0219(14) 0.0135(11) 0.0101(11) 0.0055(11)
C4 0.0171(13) 0.0163(14) 0.0211(14) 0.0108(11) 0.0063(11) 0.0033(11)
C19 0.0168(13) 0.0243(15) 0.0164(13) 0.0121(11) 0.0055(11) 0.0039(11)
C8 0.0285(16) 0.0162(14) 0.0261(15) 0.0080(12) 0.0062(13) 0.0004(12)
C1 0.0203(14) 0.0222(15) 0.0183(14) 0.0129(11) 0.0113(11) 0.0060(11)
C10 0.0202(15) 0.0209(15) 0.0315(16) 0.0137(13) 0.0135(13) 0.0073(12)
C3 0.0173(14) 0.0184(14) 0.0198(14) 0.0116(11) 0.0068(11) 0.0005(11)
C9 0.0172(14) 0.0203(15) 0.0395(18) 0.0141(13) 0.0093(13) 0.0016(12)
C29 0.0157(13) 0.0216(15) 0.0190(13) 0.0106(11) 0.0060(11) 0.0049(11)
C21 0.0300(16) 0.0271(16) 0.0236(15) 0.0109(13) 0.0157(13) 0.0097(13)
C16 0.0257(15) 0.0240(15) 0.0189(14) 0.0091(12) 0.0122(12) 0.0017(12)
C26 0.0205(15) 0.0310(17) 0.0180(14) 0.0108(12) 0.0068(12) 0.0012(12)
C31 0.0304(16) 0.0214(15) 0.0265(15) 0.0151(12) 0.0136(13) 0.0057(12)
C11 0.0217(14) 0.0154(14) 0.0249(14) 0.0136(11) 0.0103(12) 0.0044(11)
C18 0.0227(14) 0.0174(14) 0.0213(14) 0.0104(11) 0.0132(12) 0.0061(11)
C23 0.0218(15) 0.0230(15) 0.0213(14) 0.0134(12) 0.0073(12) 0.0039(12)
C30 0.0271(16) 0.0259(16) 0.0227(15) 0.0122(12) 0.0144(12) 0.0080(12)
C17 0.0198(14) 0.0175(14) 0.0217(14) 0.0107(11) 0.0095(12) -0.0003(11)
C24 0.0186(14) 0.0222(15) 0.0205(14) 0.0099(12) 0.0091(11) 0.0051(11)
C34 0.0283(16) 0.0231(16) 0.0252(15) 0.0144(12) 0.0142(13) 0.0059(12)
C7 0.0239(15) 0.0205(15) 0.0228(14) 0.0125(12) 0.0095(12) 0.0060(12)
C15 0.0257(16) 0.0345(18) 0.0217(15) 0.0162(13) 0.0056(13) 0.0021(13)
C32 0.0251(15) 0.0233(15) 0.0206(14) 0.0111(12) 0.0078(12) 0.0070(12)
C5 0.0156(13) 0.0225(15) 0.0201(14) 0.0127(12) 0.0066(11) 0.0017(11)
C25 0.0175(14) 0.0285(16) 0.0204(14) 0.0121(12) 0.0060(12) -0.0001(12)
C12 0.0196(14) 0.0190(14) 0.0204(14) 0.0109(11) 0.0085(11) 0.0014(11)
C33 0.0368(18) 0.0251(16) 0.0236(15) 0.0111(13) 0.0207(14) 0.0086(13)
C13 0.0201(14) 0.0241(15) 0.0244(15) 0.0124(12) 0.0105(12) 0.0036(12)
C14 0.0202(15) 0.0355(18) 0.0272(16) 0.0179(14) 0.0043(13) 0.0064(13)
C28 0.0290(17) 0.0341(18) 0.0249(16) 0.0105(14) 0.0137(14) 0.0021(14)
C22 0.0181(14) 0.0235(15) 0.0183(13) 0.0106(11) 0.0074(11) 0.0019(11)
C20 0.0272(16) 0.0238(15) 0.0250(15) 0.0135(12) 0.0133(13) 0.0057(12)
C2 0.0162(13) 0.0200(14) 0.0192(14) 0.0116(11) 0.0038(11) 0.0008(11)
C27 0.0241(16) 0.044(2) 0.0174(14) 0.0092(14) 0.0109(12) 0.0066(14)
C36 0.051(2) 0.0257(18) 0.045(2) 0.0126(15) 0.0310(18) 0.0134(16)
C35 0.049(2) 0.0252(17) 0.0347(18) 0.0143(14) 0.0185(16) 0.0107(15)
N1 0.0474(18) 0.0335(18) 0.0330(16) 0.0091(13) 0.0195(14) 0.0134(14)
N2 0.0515(19) 0.0430(18) 0.0311(16) 0.0138(14) 0.0260(14) -0.0003(15)

loop_
_atom_type_symbol
_atom_type_description
_atom_type_scat_dispersion_real
_atom_type_scat_dispersion_imag
_atom_type_scat_source
C C 0.0033 0.0016 'International Tables Vol C Tables 4.2.6.8 and 6.1.1.4'
H H 0.0000 0.0000 'International Tables Vol C Tables 4.2.6.8 and 6.1.1.4'
N N 0.0061 0.0033 'International Tables Vol C Tables 4.2.6.8 and 6.1.1.4'
S S 0.1246 0.1234 'International Tables Vol C Tables 4.2.6.8 and 6.1.1.4'

loop_
_geom_angle_atom_site_label_1
_geom_angle_atom_site_label_2
_geom_angle_atom_site_label_3
_geom_angle
C2 S1 C1 92.10(13)
C32 N3 C35 119.9(3)
C32 N3 C36 120.2(3)
C35 N3 C36 117.3(3)
C7 C6 C11 120.3(3)
C7 C6 C1 128.3(3)
C11 C6 C1 111.4(2)
C5 C4 C3 135.9(3)
C5 C4 C1 114.1(2)
C3 C4 C1 110.0(2)
C20 C19 C24 117.6(3)
C20 C19 C2 120.8(3)
C24 C19 C2 121.5(3)
C9 C8 C7 120.0(3)
C6 C1 C12 105.8(2)
C6 C1 C4 106.0(2)
C12 C1 C4 107.0(2)
C6 C1 S1 115.0(2)
C12 C1 S1 114.68(19)
C4 C1 S1 107.79(18)
C11 C10 C9 119.2(3)
C2 C3 C4 116.3(2)
C8 C9 C10 120.9(3)
C34 C29 C30 115.0(3)
C34 C29 C5 121.8(2)
C30 C29 C5 123.2(3)
C20 C21 C22 120.6(3)
C15 C16 C17 118.4(3)
C25 C26 C27 125.5(3)
C25 C26 C28 120.2(3)
C27 C26 C28 114.2(3)
C30 C31 C32 121.6(3)
C10 C11 C6 120.2(3)
C10 C11 C18 126.7(3)
C6 C11 C18 113.1(2)
C11 C18 C17 105.7(2)
C11 C18 C5 107.3(2)
C17 C18 C5 106.5(2)
C24 C23 C22 121.8(3)
C31 C30 C29 122.7(3)
C12 C17 C16 120.7(3)
C12 C17 C18 113.3(2)
C16 C17 C18 126.0(3)
C23 C24 C19 120.2(3)
C33 C34 C29 122.7(3)
C6 C7 C8 119.4(3)
C14 C15 C16 121.1(3)
N3 C32 C33 122.2(3)
N3 C32 C31 121.5(3)
C33 C32 C31 116.3(3)
C4 C5 C29 130.0(2)
C4 C5 C18 111.0(2)
C29 C5 C18 119.0(2)
C26 C25 C22 129.6(3)
C17 C12 C13 120.6(3)
C17 C12 C1 111.7(2)
C13 C12 C1 127.7(3)
C34 C33 C32 121.5(3)
C12 C13 C14 118.7(3)
C15 C14 C13 120.5(3)
N2 C28 C26 178.1(4)
C21 C22 C23 117.9(3)
C21 C22 C25 124.8(3)
C23 C22 C25 117.4(3)
C21 C20 C19 121.8(3)
C3 C2 C19 128.5(3)
C3 C2 S1 113.8(2)
C19 C2 S1 117.7(2)
N1 C27 C26 177.3(3)

loop_
_geom_bond_atom_site_label_1
_geom_bond_atom_site_label_2
_geom_bond_distance
S1 C2 1.767(3)
S1 C1 1.810(3)
N3 C32 1.371(4)
N3 C35 1.452(4)
N3 C36 1.454(4)
C6 C7 1.385(4)
C6 C11 1.402(4)
C6 C1 1.527(4)
C4 C5 1.368(4)
C4 C3 1.438(4)
C4 C1 1.549(4)
C19 C20 1.403(4)
C19 C24 1.409(4)
C19 C2 1.460(4)
C8 C9 1.382(4)
C8 C7 1.396(4)
C1 C12 1.534(4)
C10 C11 1.382(4)
C10 C9 1.394(4)
C3 C2 1.350(4)
C29 C34 1.401(4)
C29 C30 1.402(4)
C29 C5 1.467(4)
C21 C20 1.385(4)
C21 C22 1.397(4)
C16 C15 1.390(4)
C16 C17 1.397(4)
C26 C25 1.346(4)
C26 C27 1.439(5)
C26 C28 1.442(4)
C31 C30 1.375(4)
C31 C32 1.405(4)
C11 C18 1.521(4)
C18 C17 1.521(4)
C18 C5 1.551(4)
C23 C24 1.388(4)
C23 C22 1.400(4)
C17 C12 1.390(4)
C34 C33 1.384(4)
C15 C14 1.385(4)
C32 C33 1.393(4)
C25 C22 1.454(4)
C12 C13 1.392(4)
C13 C14 1.400(4)
C28 N2 1.154(4)
C27 N1 1.148(4)

loop_
_geom_torsion_atom_site_label_1
_geom_torsion_atom_site_label_2
_geom_torsion_atom_site_label_3
_geom_torsion_atom_site_label_4
_geom_torsion
C7 C6 C1 C12 121.8(3)
C11 C6 C1 C12 -57.5(3)
C7 C6 C1 C4 -124.8(3)
C11 C6 C1 C4 55.9(3)
C7 C6 C1 S1 -5.8(4)
C11 C6 C1 S1 174.84(18)
C5 C4 C1 C6 -58.2(3)
C3 C4 C1 C6 120.4(2)
C5 C4 C1 C12 54.3(3)
C3 C4 C1 C12 -127.1(2)
C5 C4 C1 S1 178.2(2)
C3 C4 C1 S1 -3.2(3)
C2 S1 C1 C6 -115.2(2)
C2 S1 C1 C12 121.7(2)
C2 S1 C1 C4 2.7(2)
C5 C4 C3 C2 -179.6(3)
C1 C4 C3 C2 2.2(3)
C7 C8 C9 C10 -0.6(4)
C11 C10 C9 C8 -1.0(4)
C9 C10 C11 C6 1.2(4)
C9 C10 C11 C18 -179.4(3)
C7 C6 C11 C10 0.2(4)
C1 C6 C11 C10 179.6(2)
C7 C6 C11 C18 -179.2(2)
C1 C6 C11 C18 0.2(3)
C10 C11 C18 C17 -122.8(3)
C6 C11 C18 C17 56.6(3)
C10 C11 C18 C5 123.9(3)
C6 C11 C18 C5 -56.7(3)
C32 C31 C30 C29 1.5(5)
C34 C29 C30 C31 0.5(4)
C5 C29 C30 C31 -179.7(3)
C15 C16 C17 C12 0.9(4)
C15 C16 C17 C18 -177.2(3)
C11 C18 C17 C12 -56.2(3)
C5 C18 C17 C12 57.7(3)
C11 C18 C17 C16 122.0(3)
C5 C18 C17 C16 -124.1(3)
C22 C23 C24 C19 -1.1(4)
C20 C19 C24 C23 -1.0(4)
C2 C19 C24 C23 178.7(3)
C30 C29 C34 C33 -0.9(4)
C5 C29 C34 C33 179.3(3)
C11 C6 C7 C8 -1.8(4)
C1 C6 C7 C8 178.9(3)
C9 C8 C7 C6 2.0(4)
C17 C16 C15 C14 -0.8(5)
C35 N3 C32 C33 172.5(3)
C36 N3 C32 C33 11.0(5)
C35 N3 C32 C31 -8.6(5)
C36 N3 C32 C31 -170.0(3)
C30 C31 C32 N3 178.0(3)
C30 C31 C32 C33 -3.0(5)
C3 C4 C5 C29 4.7(6)
C1 C4 C5 C29 -177.2(3)
C3 C4 C5 C18 -176.0(3)
C1 C4 C5 C18 2.2(3)
C34 C29 C5 C4 175.3(3)
C30 C29 C5 C4 -4.6(5)
C34 C29 C5 C18 -4.0(4)
C30 C29 C5 C18 176.2(3)
C11 C18 C5 C4 54.8(3)
C17 C18 C5 C4 -57.9(3)
C11 C18 C5 C29 -125.8(3)
C17 C18 C5 C29 121.5(3)
C27 C26 C25 C22 -1.6(5)
C28 C26 C25 C22 -178.1(3)
C16 C17 C12 C13 -0.3(4)
C18 C17 C12 C13 178.1(3)
C16 C17 C12 C1 -179.2(3)
C18 C17 C12 C1 -0.8(3)
C6 C1 C12 C17 58.1(3)
C4 C1 C12 C17 -54.5(3)
S1 C1 C12 C17 -174.0(2)
C6 C1 C12 C13 -120.7(3)
C4 C1 C12 C13 126.7(3)
S1 C1 C12 C13 7.2(4)
C29 C34 C33 C32 -0.8(5)
N3 C32 C33 C34 -178.4(3)
C31 C32 C33 C34 2.7(5)
C17 C12 C13 C14 -0.5(4)
C1 C12 C13 C14 178.2(3)
C16 C15 C14 C13 0.1(5)
C12 C13 C14 C15 0.6(5)
C25 C26 C28 N2 125(11)
C27 C26 C28 N2 -52(12)
C20 C21 C22 C23 -2.6(5)
C20 C21 C22 C25 177.8(3)
C24 C23 C22 C21 2.9(4)
C24 C23 C22 C25 -177.4(3)
C26 C25 C22 C21 -10.0(5)
C26 C25 C22 C23 170.4(3)
C22 C21 C20 C19 0.6(5)
C24 C19 C20 C21 1.3(5)
C2 C19 C20 C21 -178.4(3)
C4 C3 C2 C19 -179.7(3)
C4 C3 C2 S1 -0.1(3)
C20 C19 C2 C3 -173.5(3)
C24 C19 C2 C3 6.9(5)
C20 C19 C2 S1 7.0(4)
C24 C19 C2 S1 -172.6(2)
C1 S1 C2 C3 -1.6(2)
C1 S1 C2 C19 178.0(2)
C25 C26 C27 N1 -119(7)
C28 C26 C27 N1 58(7)

loop_
_cod_changelog_entry_id
_cod_changelog_entry_author
_cod_changelog_entry_date
_cod_changelog_entry_text
1 'Vaitkus, Antanas' 2022-06-28T16:45:00+03:00
;
 Removed the '_chemical_name_systematic' data item that had an incorrect value.
;
